data_7229639
loop_
_publ_author_name
'Sv\"ard, Michael'
'Krishna, Gamidi Rama'
'Rasmuson, \%Ake C.'

_publ_section_title
;
 Synthesis, crystallisation and thermodynamics of two polymorphs of a new
 derivative of meglumine:
 1-(2,2,3-trimethyl-1,3-oxazolidin-5-yl)-butane-1,2,3,4-tetrol
;
_journal_issue 1
_journal_name_full CrystEngComm
_journal_page_first 88
_journal_paper_doi 10.1039/C7CE01135K
_journal_volume 20
_journal_year 2018
_chemical_absolute_configuration unk
_chemical_formula_moiety 'C10 H21 N O5'
_chemical_formula_sum 'C10 H21 N O5'
_chemical_formula_weight 235.28
_chemical_melting_point 395.3
_chemical_name_systematic
;
1-(2,2,3-trimethyl-1,3-oxazolidin-5-yl)butane-1,2,3,4-tetrol
;
_space_group_crystal_system orthorhombic
_space_group_IT_number 19
_space_group_name_Hall 'P 2ac 2ab'
_space_group_name_H-M_alt 'P 21 21 21'
_symmetry_space_group_name_Hall 'P 2ac 2ab'
_symmetry_space_group_name_H-M 'P 21 21 21'
_atom_sites_solution_hydrogens mixed
_audit_creation_method SHELXL-2014
_audit_update_record
;
2017-06-16 deposited with the CCDC.
2017-12-01 downloaded from the CCDC.
;
_cell_angle_alpha 90
_cell_angle_beta 90
_cell_angle_gamma 90
_cell_formula_units_Z 4
_cell_length_a 7.0282(6)
_cell_length_b 9.9007(8)
_cell_length_c 17.2379(15)
_cell_measurement_reflns_used 9958
_cell_measurement_temperature 101(2)
_cell_measurement_theta_max 27.09
_cell_measurement_theta_min 3.13
_cell_volume 1199.48(18)
_computing_cell_refinement 'Bruker SAINT'
_computing_data_collection 'Bruker APEX2'
_computing_data_reduction 'Bruker SAINT'
_computing_molecular_graphics 'Bruker SHELXTL'
_computing_publication_material 'Bruker SHELXTL'
_computing_structure_refinement 'SHELXL-2014 (Sheldrick, 2014)'
_computing_structure_solution 'SHELXS-97 (Sheldrick 2008)'
_diffrn_ambient_temperature 101(2)
_diffrn_measured_fraction_theta_full 0.997
_diffrn_measured_fraction_theta_max 0.997
_diffrn_measurement_device_type 'Bruker APEX-II CCD'
_diffrn_radiation_type MoK\a
_diffrn_radiation_wavelength 0.71073
_diffrn_reflns_av_R_equivalents 0.0372
_diffrn_reflns_av_unetI/netI 0.0202
_diffrn_reflns_Laue_measured_fraction_full 0.997
_diffrn_reflns_Laue_measured_fraction_max 0.997
_diffrn_reflns_limit_h_max 9
_diffrn_reflns_limit_h_min -8
_diffrn_reflns_limit_k_max 12
_diffrn_reflns_limit_k_min -12
_diffrn_reflns_limit_l_max 22
_diffrn_reflns_limit_l_min -22
_diffrn_reflns_number 23084
_diffrn_reflns_point_group_measured_fraction_full 0.998
_diffrn_reflns_point_group_measured_fraction_max 0.997
_diffrn_reflns_theta_full 25.242
_diffrn_reflns_theta_max 27.122
_diffrn_reflns_theta_min 3.130
_exptl_absorpt_coefficient_mu 0.103
_exptl_absorpt_correction_T_max 0.981
_exptl_absorpt_correction_T_min 0.974
_exptl_absorpt_correction_type multi-scan
_exptl_absorpt_process_details SADABS
_exptl_crystal_colour colourless
_exptl_crystal_density_diffrn 1.303
_exptl_crystal_description block
_exptl_crystal_F_000 512
_exptl_crystal_preparation 'crystallised from acetone solution at room temperature'
_exptl_crystal_size_max 0.33
_exptl_crystal_size_mid 0.21
_exptl_crystal_size_min 0.19
_refine_diff_density_max 0.244
_refine_diff_density_min -0.149
_refine_diff_density_rms 0.035
_refine_ls_abs_structure_details
;
 Flack x determined using 1002 quotients [(I+)-(I-)]/[(I+)+(I-)]
 (Parsons, Flack and Wagner, Acta Cryst. B69 (2013) 249-259).
;
_refine_ls_abs_structure_Flack -0.3(2)
_refine_ls_extinction_coef 0.020(4)
_refine_ls_extinction_expression Fc^*^=kFc[1+0.001xFc^2^\l^3^/sin(2\q)]^-1/4^
_refine_ls_extinction_method SHELXL
_refine_ls_goodness_of_fit_ref 1.030
_refine_ls_hydrogen_treatment mixed
_refine_ls_matrix_type full
_refine_ls_number_parameters 177
_refine_ls_number_reflns 2631
_refine_ls_number_restraints 0
_refine_ls_restrained_S_all 1.030
_refine_ls_R_factor_all 0.0312
_refine_ls_R_factor_gt 0.0275
_refine_ls_shift/su_max 0.000
_refine_ls_shift/su_mean 0.000
_refine_ls_structure_factor_coef Fsqd
_refine_ls_weighting_details 'w=1/[\s^2^(Fo^2^)+(0.0398P)^2^+0.2159P] where P=(Fo^2^+2Fc^2^)/3'
_refine_ls_weighting_scheme calc
_refine_ls_wR_factor_gt 0.0675
_refine_ls_wR_factor_ref 0.0698
_reflns_Friedel_coverage 0.713
_reflns_Friedel_fraction_full 1.000
_reflns_Friedel_fraction_max 0.996
_reflns_number_gt 2471
_reflns_number_total 2631
_reflns_threshold_expression 'I > 2\s(I)'
_cod_data_source_file c7ce01135k2.cif
_cod_data_source_block FII
_cod_depositor_comments 'Adding full bibliography for 7229639--7229641.cif.'
_cod_database_code 7229639
_shelx_space_group_comment
;
The symmetry employed for this shelxl refinement is uniquely defined
by the following loop, which should always be used as a source of
symmetry information in preference to the above space-group names.
They are only intended as comments.
;
_shelxl_version_number 2014-3

loop_
_space_group_symop_operation_xyz
'x, y, z'
'-x+1/2, -y, z+1/2'
'-x, y+1/2, -z+1/2'
'x+1/2, -y+1/2, -z'

loop_
_atom_site_label
_atom_site_type_symbol
_atom_site_fract_x
_atom_site_fract_y
_atom_site_fract_z
_atom_site_U_iso_or_equiv
_atom_site_adp_type
_atom_site_occupancy
_atom_site_site_symmetry_order
_atom_site_calc_flag
_atom_site_refinement_flags_posn
_atom_site_refinement_flags_adp
C1 C 0.8589(2) 0.58394(18) 0.62757(9) 0.0198(4) Uani 1 1 d . .
H1A H 0.9320 0.6685 0.6348 0.024 Uiso 1 1 calc R U
H1B H 0.7868 0.5666 0.6759 0.024 Uiso 1 1 calc R U
C2 C 0.7204(2) 0.60237(16) 0.56117(9) 0.0154(3) Uani 1 1 d . .
C3 C 0.5875(2) 0.48178(16) 0.54553(9) 0.0131(3) Uani 1 1 d . .
C4 C 0.4105(2) 0.53404(16) 0.50259(9) 0.0133(3) Uani 1 1 d . .
C5 C 0.2915(2) 0.42025(16) 0.46850(9) 0.0137(3) Uani 1 1 d . .
H5 H 0.2546 0.3558 0.5106 0.016 Uiso 1 1 calc R U
C6 C 0.3922(2) 0.34364(17) 0.40347(10) 0.0166(3) Uani 1 1 d . .
H6A H 0.4922 0.3998 0.3790 0.020 Uiso 1 1 calc R U
H6B H 0.4500 0.2589 0.4229 0.020 Uiso 1 1 calc R U
C7 C 0.1156(2) 0.43821(16) 0.35160(9) 0.0164(3) Uani 1 1 d . .
C8 C 0.3057(3) 0.27790(19) 0.27158(10) 0.0236(4) Uani 1 1 d . .
H8A H 0.3877 0.3498 0.2513 0.035 Uiso 1 1 calc R U
H8B H 0.1973 0.2649 0.2366 0.035 Uiso 1 1 calc R U
H8C H 0.3785 0.1937 0.2752 0.035 Uiso 1 1 calc R U
C9 C -0.0894(2) 0.40441(19) 0.33181(10) 0.0231(4) Uani 1 1 d . .
H9A H -0.1361 0.3346 0.3673 0.035 Uiso 1 1 calc R U
H9B H -0.0964 0.3711 0.2783 0.035 Uiso 1 1 calc R U
H9C H -0.1679 0.4857 0.3370 0.035 Uiso 1 1 calc R U
C10 C 0.1881(3) 0.55684(18) 0.30303(11) 0.0252(4) Uani 1 1 d . .
H10A H 0.1188 0.6390 0.3174 0.038 Uiso 1 1 calc R U
H10B H 0.1678 0.5376 0.2479 0.038 Uiso 1 1 calc R U
H10C H 0.3243 0.5699 0.3127 0.038 Uiso 1 1 calc R U
H1 H 1.087(3) 0.511(2) 0.5996(12) 0.026(6) Uiso 1 1 d . .
H2 H 0.905(4) 0.589(3) 0.4841(14) 0.035(7) Uiso 1 1 d . .
H3 H 0.597(3) 0.356(2) 0.6224(13) 0.028(6) Uiso 1 1 d . .
H4 H 0.297(4) 0.693(3) 0.5426(13) 0.038(6) Uiso 1 1 d . .
H2A H 0.642(3) 0.681(2) 0.5748(10) 0.012(4) Uiso 1 1 d . .
H3A H 0.659(3) 0.419(2) 0.5127(10) 0.012(4) Uiso 1 1 d . .
H4A H 0.453(2) 0.5917(19) 0.4594(10) 0.008(4) Uiso 1 1 d . .
N1 N 0.23619(19) 0.31576(14) 0.34893(8) 0.0152(3) Uani 1 1 d . .
O1 O 0.98775(17) 0.47566(13) 0.61471(7) 0.0184(3) Uani 1 1 d . .
O2 O 0.81795(18) 0.63502(12) 0.49037(7) 0.0173(3) Uani 1 1 d . .
O3 O 0.52538(17) 0.41781(13) 0.61464(7) 0.0187(3) Uani 1 1 d . .
O4 O 0.29645(16) 0.60855(12) 0.55612(7) 0.0155(3) Uani 1 1 d . .
O5 O 0.12200(16) 0.47479(13) 0.43249(6) 0.0176(3) Uani 1 1 d . .

loop_
_atom_site_aniso_label
_atom_site_aniso_U_11
_atom_site_aniso_U_22
_atom_site_aniso_U_33
_atom_site_aniso_U_23
_atom_site_aniso_U_13
_atom_site_aniso_U_12
C1 0.0155(7) 0.0227(9) 0.0212(8) -0.0081(7) -0.0015(6) 0.0016(7)
C2 0.0139(7) 0.0139(8) 0.0183(8) -0.0033(6) 0.0002(6) 0.0006(6)
C3 0.0129(7) 0.0123(7) 0.0143(7) -0.0011(6) 0.0009(6) 0.0004(6)
C4 0.0131(7) 0.0113(7) 0.0156(7) 0.0014(6) 0.0021(6) 0.0015(6)
C5 0.0114(7) 0.0137(7) 0.0161(7) 0.0005(6) -0.0026(6) 0.0009(6)
C6 0.0123(7) 0.0174(8) 0.0201(8) -0.0028(6) 0.0002(6) 0.0002(6)
C7 0.0186(8) 0.0168(8) 0.0138(7) -0.0002(6) -0.0015(6) 0.0009(6)
C8 0.0282(9) 0.0237(9) 0.0190(8) -0.0042(7) 0.0048(7) -0.0021(8)
C9 0.0209(9) 0.0246(9) 0.0238(9) -0.0025(7) -0.0084(7) 0.0029(8)
C10 0.0330(10) 0.0186(9) 0.0240(9) 0.0035(7) 0.0025(8) -0.0013(8)
N1 0.0160(7) 0.0158(7) 0.0138(6) -0.0013(5) 0.0004(5) -0.0003(5)
O1 0.0129(5) 0.0179(6) 0.0245(6) 0.0011(5) 0.0011(5) -0.0004(5)
O2 0.0149(6) 0.0130(6) 0.0240(6) 0.0019(5) 0.0023(5) 0.0014(5)
O3 0.0170(6) 0.0191(6) 0.0200(6) 0.0074(5) 0.0015(5) 0.0045(5)
O4 0.0156(5) 0.0100(6) 0.0209(6) -0.0002(5) 0.0025(4) 0.0020(5)
O5 0.0137(5) 0.0236(6) 0.0155(6) -0.0030(5) -0.0030(4) 0.0055(5)

loop_
_atom_type_symbol
_atom_type_description
_atom_type_scat_dispersion_real
_atom_type_scat_dispersion_imag
_atom_type_scat_source
C C 0.0033 0.0016 'International Tables Vol C Tables 4.2.6.8 and 6.1.1.4'
H H 0.0000 0.0000 'International Tables Vol C Tables 4.2.6.8 and 6.1.1.4'
N N 0.0061 0.0033 'International Tables Vol C Tables 4.2.6.8 and 6.1.1.4'
O O 0.0106 0.0060 'International Tables Vol C Tables 4.2.6.8 and 6.1.1.4'

loop_
_geom_angle_atom_site_label_1
_geom_angle_atom_site_label_2
_geom_angle_atom_site_label_3
_geom_angle
O1 C1 C2 112.52(13)
O2 C2 C1 111.25(13)
O2 C2 C3 108.37(12)
C1 C2 C3 115.41(14)
O3 C3 C4 107.80(12)
O3 C3 C2 112.70(13)
C4 C3 C2 108.31(13)
O4 C4 C5 108.86(12)
O4 C4 C3 108.49(13)
C5 C4 C3 112.44(13)
O5 C5 C4 110.00(12)
O5 C5 C6 104.59(12)
C4 C5 C6 113.34(13)
N1 C6 C5 102.52(12)
O5 C7 N1 102.60(12)
O5 C7 C9 107.61(13)
N1 C7 C9 110.85(13)
O5 C7 C10 109.04(13)
N1 C7 C10 114.90(14)
C9 C7 C10 111.25(15)
C8 N1 C6 112.34(13)
C8 N1 C7 115.34(14)
C6 N1 C7 104.67(12)
C7 O5 C5 110.29(11)

loop_
_geom_bond_atom_site_label_1
_geom_bond_atom_site_label_2
_geom_bond_distance
C1 O1 1.421(2)
C1 C2 1.514(2)
C2 O2 1.4368(19)
C2 C3 1.540(2)
C3 O3 1.4181(19)
C3 C4 1.537(2)
C4 O4 1.4278(19)
C4 C5 1.521(2)
C5 O5 1.4478(18)
C5 C6 1.528(2)
C6 N1 1.471(2)
C7 O5 1.441(2)
C7 N1 1.480(2)
C7 C9 1.518(2)
C7 C10 1.530(2)
C8 N1 1.469(2)
